data_7021066
loop_
_publ_author_name
'Leite, Andreia'
'Silva, Ana M. G.'
'Cunha-Silva, Lu\'is'
'de Castro, Baltazar'
'Gameiro, Paula'
'Rangel, Maria'

_publ_section_title
;
 Discrimination of fluorescence light-up effects induced by pH and metal
 ion chelation on a spirocyclic derivative of rhodamine B.
;
_journal_issue 17
_journal_name_full 'Dalton transactions (Cambridge, England : 2003)'
_journal_page_first 6110
_journal_page_last 6118
_journal_paper_doi 10.1039/c2dt32198j
_journal_volume 42
_journal_year 2013
_chemical_formula_moiety 'C34 H35 N5 O2'
_chemical_formula_sum 'C34 H35 N5 O2'
_chemical_formula_weight 545.67
_chemical_name_systematic
;
?
;
_space_group_IT_number 14
_symmetry_cell_setting monoclinic
_symmetry_space_group_name_Hall '-P 2ybc'
_symmetry_space_group_name_H-M 'P 1 21/c 1'
_atom_sites_solution_hydrogens geom
_atom_sites_solution_primary direct
_atom_sites_solution_secondary difmap
_audit_creation_date '13 September 2011'
_audit_creation_method 'SHELXL-97, manual editing plus enCIFer'
_cell_angle_alpha 90.00
_cell_angle_beta 103.449(15)
_cell_angle_gamma 90.00
_cell_formula_units_Z 4
_cell_length_a 9.457(4)
_cell_length_b 26.104(14)
_cell_length_c 12.077(6)
_cell_measurement_reflns_used 3289
_cell_measurement_temperature 293(2)
_cell_measurement_theta_max 20.61
_cell_measurement_theta_min 2.33
_cell_volume 2900(2)
_computing_cell_refinement 'APEX2 '
_computing_data_collection 'APEX2 (Bruker, 2006)'
_computing_data_reduction 'SAINT+ (Bruker, 1997-2005)'
_computing_molecular_graphics 'SHELXTL '
_computing_publication_material 'SHELXTL '
_computing_structure_refinement 'SHELXTL '
_computing_structure_solution 'SHELXTL (Bruker 2001)'
_diffrn_ambient_temperature 293(2)
_diffrn_measured_fraction_theta_full 0.973
_diffrn_measured_fraction_theta_max 0.973
_diffrn_measurement_device_type 'Bruker X8 Kappa CCD APEX II'
_diffrn_measurement_method 'omega/phi scans'
_diffrn_radiation_monochromator graphite
_diffrn_radiation_source 'fine-focus sealed tube'
_diffrn_radiation_type MoK\a
_diffrn_radiation_wavelength 0.71073
_diffrn_reflns_av_R_equivalents 0.0522
_diffrn_reflns_av_sigmaI/netI 0.0536
_diffrn_reflns_limit_h_max 11
_diffrn_reflns_limit_h_min -10
_diffrn_reflns_limit_k_max 30
_diffrn_reflns_limit_k_min -31
_diffrn_reflns_limit_l_max 14
_diffrn_reflns_limit_l_min -14
_diffrn_reflns_number 23629
_diffrn_reflns_theta_full 25.03
_diffrn_reflns_theta_max 25.03
_diffrn_reflns_theta_min 3.66
_exptl_absorpt_coefficient_mu 0.079
_exptl_absorpt_correction_T_max 0.9960
_exptl_absorpt_correction_T_min 0.9851
_exptl_absorpt_correction_type multi-scan
_exptl_absorpt_process_details
;
SADABS (Sheldrick, 1997)
;
_exptl_crystal_colour orange
_exptl_crystal_density_diffrn 1.250
_exptl_crystal_density_method 'not measured'
_exptl_crystal_description prism
_exptl_crystal_F_000 1160
_exptl_crystal_size_max 0.19
_exptl_crystal_size_mid 0.11
_exptl_crystal_size_min 0.05
_refine_diff_density_max 0.452
_refine_diff_density_min -0.313
_refine_diff_density_rms 0.042
_refine_ls_extinction_method none
_refine_ls_goodness_of_fit_ref 1.044
_refine_ls_hydrogen_treatment constr
_refine_ls_matrix_type full
_refine_ls_number_parameters 374
_refine_ls_number_reflns 4984
_refine_ls_number_restraints 0
_refine_ls_restrained_S_all 1.044
_refine_ls_R_factor_all 0.1278
_refine_ls_R_factor_gt 0.0683
_refine_ls_shift/su_max 0.000
_refine_ls_shift/su_mean 0.000
_refine_ls_structure_factor_coef Fsqd
_refine_ls_weighting_details 'calc w=1/[\s^2^(Fo^2^)+(0.0740P)^2^+1.9300P] where P=(Fo^2^+2Fc^2^)/3'
_refine_ls_weighting_scheme calc
_refine_ls_wR_factor_gt 0.1616
_refine_ls_wR_factor_ref 0.1932
_reflns_number_gt 2897
_reflns_number_total 4984
_reflns_threshold_expression >2sigma(I)
_cod_data_source_file c2dt32198j.txt
_cod_data_source_block MR0212(AL1)
_cod_depositor_comments
;
The following automatic conversions were performed:

'_symmetry_cell_setting' value 'Monoclinic' changed to 'monoclinic'
according to /home/saulius/struct/CIF-dictionaries/cif_core.dic
dictionary named 'cif_core.dic' version 2.4.2 from 2011-04-26.

Automatic conversion script
Id: cif_fix_values 1891 2012-01-12 08:04:46Z andrius 
;
_cod_original_sg_symbol_H-M 'P 21/c'
_cod_database_code 7021066

loop_
_symmetry_equiv_pos_as_xyz
'x, y, z'
'-x, y+1/2, -z+1/2'
'-x, -y, -z'
'x, -y-1/2, z-1/2'

loop_
_atom_site_label
_atom_site_type_symbol
_atom_site_fract_x
_atom_site_fract_y
_atom_site_fract_z
_atom_site_U_iso_or_equiv
_atom_site_adp_type
_atom_site_occupancy
_atom_site_symmetry_multiplicity
_atom_site_calc_flag
_atom_site_refinement_flags
N3 N 0.0440(3) 0.65950(9) 0.2239(2) 0.0448(6) Uani 1 1 d .
C8 C -0.0374(3) 0.56900(11) 0.1889(2) 0.0422(7) Uani 1 1 d .
C20 C 0.0540(3) 0.61163(11) 0.1590(2) 0.0412(7) Uani 1 1 d .
O2 O 0.1941(3) 0.71745(9) 0.3401(2) 0.0720(8) Uani 1 1 d .
N4 N -0.0772(3) 0.68826(10) 0.2217(2) 0.0492(7) Uani 1 1 d .
O1 O -0.1260(3) 0.54325(9) -0.00652(18) 0.0800(9) Uani 1 1 d .
C11 C 0.0148(3) 0.62087(11) 0.0317(2) 0.0404(7) Uani 1 1 d .
C5 C -0.2033(3) 0.48667(13) 0.2447(3) 0.0533(8) Uani 1 1 d .
C21 C 0.2162(3) 0.60167(11) 0.2000(2) 0.0429(7) Uani 1 1 d .
C27 C 0.1762(3) 0.67790(13) 0.2858(3) 0.0489(8) Uani 1 1 d .
C7 C -0.1184(3) 0.53720(12) 0.1077(2) 0.0483(8) Uani 1 1 d .
C12 C -0.0669(4) 0.58656(12) -0.0426(3) 0.0520(8) Uani 1 1 d .
C26 C 0.2838(3) 0.64082(11) 0.2690(2) 0.0448(8) Uani 1 1 d .
C28 C -0.1979(3) 0.67653(13) 0.1553(3) 0.0516(8) Uani 1 1 d .
H28 H -0.2051 0.6479 0.1084 0.062 Uiso 1 1 calc R
C13 C -0.0966(4) 0.59274(14) -0.1591(3) 0.0662(10) Uani 1 1 d .
H13 H -0.1500 0.5678 -0.2059 0.079 Uiso 1 1 calc R
C9 C -0.0424(4) 0.55832(14) 0.3001(3) 0.0611(10) Uani 1 1 d .
H9 H 0.0107 0.5789 0.3580 0.073 Uiso 1 1 calc R
C22 C 0.2953(4) 0.56138(12) 0.1730(3) 0.0522(8) Uani 1 1 d .
H22 H 0.2500 0.5343 0.1284 0.063 Uiso 1 1 calc R
C18 C 0.0623(3) 0.66313(12) -0.0176(3) 0.0540(9) Uani 1 1 d .
H18 H 0.1184 0.6873 0.0296 0.065 Uiso 1 1 calc R
N2 N -0.0742(4) 0.64115(13) -0.3239(3) 0.0894(12) Uani 1 1 d .
C6 C -0.1995(4) 0.49732(12) 0.1333(3) 0.0557(9) Uani 1 1 d .
H6 H -0.2528 0.4771 0.0749 0.067 Uiso 1 1 calc R
C25 C 0.4327(3) 0.64183(14) 0.3103(3) 0.0576(9) Uani 1 1 d .
H25 H 0.4776 0.6684 0.3567 0.069 Uiso 1 1 calc R
C10 C -0.1220(4) 0.51886(15) 0.3286(3) 0.0661(10) Uani 1 1 d .
H10 H -0.1223 0.5133 0.4047 0.079 Uiso 1 1 calc R
N1 N -0.2831(4) 0.44669(13) 0.2708(3) 0.0768(10) Uani 1 1 d .
C14 C -0.0486(4) 0.63526(13) -0.2074(3) 0.0573(9) Uani 1 1 d .
C29 C -0.3252(4) 0.70852(13) 0.1535(3) 0.0577(9) Uani 1 1 d .
C15 C 0.0309(4) 0.67122(13) -0.1325(3) 0.0582(9) Uani 1 1 d .
H15 H 0.0627 0.7010 -0.1611 0.070 Uiso 1 1 calc R
N5 N -0.4351(3) 0.70153(13) 0.0621(3) 0.0775(10) Uani 1 1 d .
C23 C 0.4439(4) 0.56235(14) 0.2139(3) 0.0635(10) Uani 1 1 d .
H23 H 0.4996 0.5355 0.1963 0.076 Uiso 1 1 calc R
C24 C 0.5122(4) 0.60243(15) 0.2806(3) 0.0653(10) Uani 1 1 d .
H24 H 0.6129 0.6026 0.3054 0.078 Uiso 1 1 calc R
C2 C -0.3478(5) 0.40774(17) 0.1833(4) 0.0924(14) Uani 1 1 d .
H2A H -0.2841 0.4033 0.1317 0.111 Uiso 1 1 calc R
H2B H -0.3531 0.3752 0.2209 0.111 Uiso 1 1 calc R
C30 C -0.3287(4) 0.74330(15) 0.2393(4) 0.0752(11) Uani 1 1 d .
H30 H -0.2494 0.7472 0.3008 0.090 Uiso 1 1 calc R
C34 C -0.0311(7) 0.68611(19) -0.3739(4) 0.126(2) Uani 1 1 d .
H34A H -0.0858 0.7139 -0.3507 0.151 Uiso 1 1 calc R
H34B H 0.0697 0.6918 -0.3355 0.151 Uiso 1 1 calc R
C31 C -0.4527(6) 0.77180(18) 0.2308(6) 0.1056(17) Uani 1 1 d .
H31 H -0.4602 0.7952 0.2872 0.127 Uiso 1 1 calc R
C33 C -0.5528(5) 0.7308(2) 0.0566(5) 0.0992(16) Uani 1 1 d .
H33 H -0.6302 0.7272 -0.0064 0.119 Uiso 1 1 calc R
C17 C -0.3046(8) 0.6106(4) -0.4120(5) 0.187(4) Uani 1 1 d .
H17A H -0.3268 0.6112 -0.3384 0.281 Uiso 1 1 calc R
H17B H -0.3602 0.5841 -0.4574 0.281 Uiso 1 1 calc R
H17C H -0.3288 0.6431 -0.4488 0.281 Uiso 1 1 calc R
C16 C -0.1561(7) 0.6009(2) -0.3996(4) 0.1168(19) Uani 1 1 d .
H16A H -0.1316 0.6019 -0.4733 0.140 Uiso 1 1 calc R
H16B H -0.1316 0.5673 -0.3665 0.140 Uiso 1 1 calc R
C4 C -0.2738(9) 0.4318(3) 0.3970(7) 0.153(3) Uani 1 1 d .
H4A H -0.3039 0.3964 0.4013 0.184 Uiso 1 1 calc R
H4B H -0.1744 0.4351 0.4409 0.184 Uiso 1 1 calc R
C32 C -0.5657(6) 0.7650(2) 0.1368(7) 0.120(2) Uani 1 1 d .
H32 H -0.6507 0.7840 0.1289 0.144 Uiso 1 1 calc R
C1 C -0.4939(6) 0.4213(2) 0.1168(5) 0.1261(19) Uani 1 1 d .
H1A H -0.5576 0.4262 0.1672 0.189 Uiso 1 1 calc R
H1B H -0.5306 0.3943 0.0641 0.189 Uiso 1 1 calc R
H1C H -0.4888 0.4525 0.0755 0.189 Uiso 1 1 calc R
C3 C -0.3588(9) 0.4621(4) 0.4382(10) 0.229(5) Uani 1 1 d .
H3A H -0.3209 0.4964 0.4430 0.343 Uiso 1 1 calc R
H3B H -0.3634 0.4506 0.5128 0.343 Uiso 1 1 calc R
H3C H -0.4546 0.4617 0.3892 0.343 Uiso 1 1 calc R
C19 C -0.0380(13) 0.6933(3) -0.4791(6) 0.255(6) Uani 1 1 d .
H19A H -0.0096 0.6626 -0.5118 0.382 Uiso 1 1 calc R
H19B H 0.0263 0.7207 -0.4878 0.382 Uiso 1 1 calc R
H19C H -0.1358 0.7021 -0.5171 0.382 Uiso 1 1 calc R

loop_
_atom_site_aniso_label
_atom_site_aniso_U_11
_atom_site_aniso_U_22
_atom_site_aniso_U_33
_atom_site_aniso_U_23
_atom_site_aniso_U_13
_atom_site_aniso_U_12
N3 0.0359(14) 0.0420(15) 0.0525(15) -0.0102(12) 0.0023(12) 0.0028(12)
C8 0.0384(17) 0.0446(18) 0.0425(17) -0.0016(14) 0.0075(14) -0.0008(14)
C20 0.0394(17) 0.0381(17) 0.0441(17) -0.0073(14) 0.0054(13) 0.0001(13)
O2 0.0573(15) 0.0594(16) 0.0888(18) -0.0338(14) -0.0045(13) 0.0017(12)
N4 0.0435(16) 0.0488(16) 0.0540(16) -0.0015(13) 0.0086(13) 0.0046(13)
O1 0.126(2) 0.0695(17) 0.0388(13) -0.0026(12) 0.0084(13) -0.0568(16)
C11 0.0374(17) 0.0395(17) 0.0427(16) -0.0025(14) 0.0057(13) -0.0034(13)
C5 0.048(2) 0.057(2) 0.056(2) 0.0047(17) 0.0141(16) -0.0039(16)
C21 0.0423(18) 0.0447(18) 0.0404(16) -0.0002(14) 0.0069(13) -0.0024(15)
C27 0.0430(19) 0.049(2) 0.0502(18) -0.0096(16) 0.0013(15) -0.0024(16)
C7 0.058(2) 0.0490(19) 0.0358(17) 0.0009(14) 0.0068(15) -0.0098(16)
C12 0.062(2) 0.0465(19) 0.0441(18) 0.0013(15) 0.0053(16) -0.0178(16)
C26 0.0371(18) 0.0464(18) 0.0471(17) -0.0018(15) 0.0021(14) 0.0000(14)
C28 0.0403(19) 0.051(2) 0.061(2) -0.0043(16) 0.0072(16) 0.0000(16)
C13 0.081(3) 0.067(2) 0.0452(19) 0.0008(18) 0.0039(17) -0.031(2)
C9 0.065(2) 0.075(2) 0.0428(19) -0.0108(18) 0.0118(17) -0.0191(19)
C22 0.052(2) 0.050(2) 0.0530(19) -0.0053(16) 0.0096(16) 0.0068(16)
C18 0.056(2) 0.049(2) 0.056(2) -0.0066(17) 0.0120(16) -0.0143(16)
N2 0.130(3) 0.085(2) 0.0453(18) 0.0082(17) 0.0044(18) -0.044(2)
C6 0.067(2) 0.049(2) 0.0470(19) -0.0025(16) 0.0055(16) -0.0171(17)
C25 0.043(2) 0.061(2) 0.062(2) -0.0041(17) -0.0013(17) -0.0043(17)
C10 0.077(3) 0.082(3) 0.0436(19) -0.0013(19) 0.0212(18) -0.021(2)
N1 0.093(2) 0.080(2) 0.0608(19) 0.0081(17) 0.0256(18) -0.0360(19)
C14 0.064(2) 0.059(2) 0.0459(19) 0.0083(17) 0.0069(16) -0.0124(18)
C29 0.044(2) 0.054(2) 0.075(2) 0.0088(19) 0.0129(18) 0.0053(16)
C15 0.069(2) 0.051(2) 0.057(2) 0.0055(17) 0.0207(18) -0.0115(18)
N5 0.0443(19) 0.085(2) 0.097(3) 0.0132(19) 0.0031(18) 0.0078(17)
C23 0.057(2) 0.065(2) 0.068(2) -0.001(2) 0.0129(19) 0.0177(19)
C24 0.0396(19) 0.078(3) 0.075(2) 0.006(2) 0.0057(18) 0.0086(19)
C2 0.094(3) 0.088(3) 0.093(3) 0.026(3) 0.019(3) -0.034(3)
C30 0.062(2) 0.066(3) 0.102(3) -0.005(2) 0.027(2) 0.011(2)
C34 0.232(7) 0.089(4) 0.059(3) 0.011(3) 0.037(3) -0.051(4)
C31 0.084(4) 0.080(3) 0.163(5) -0.009(3) 0.050(4) 0.021(3)
C33 0.049(3) 0.104(4) 0.136(4) 0.025(3) 0.005(3) 0.016(3)
C17 0.137(6) 0.319(11) 0.096(4) 0.043(6) 0.009(4) -0.050(7)
C16 0.146(5) 0.152(5) 0.056(3) 0.019(3) 0.031(3) -0.025(4)
C4 0.156(6) 0.121(5) 0.209(8) -0.047(5) 0.097(6) -0.062(5)
C32 0.067(3) 0.093(4) 0.204(7) 0.019(4) 0.039(4) 0.031(3)
C1 0.102(4) 0.135(5) 0.146(5) -0.024(4) 0.039(4) -0.026(4)
C3 0.147(7) 0.214(10) 0.355(15) -0.004(10) 0.117(8) -0.056(7)
C19 0.507(18) 0.151(7) 0.132(6) 0.013(5) 0.129(9) -0.117(9)

loop_
_atom_type_symbol
_atom_type_description
_atom_type_scat_dispersion_real
_atom_type_scat_dispersion_imag
_atom_type_scat_source
C C 0.0033 0.0016 'International Tables Vol C Tables 4.2.6.8 and 6.1.1.4'
H H 0.0000 0.0000 'International Tables Vol C Tables 4.2.6.8 and 6.1.1.4'
N N 0.0061 0.0033 'International Tables Vol C Tables 4.2.6.8 and 6.1.1.4'
O O 0.0106 0.0060 'International Tables Vol C Tables 4.2.6.8 and 6.1.1.4'

loop_
_geom_angle_atom_site_label_1
_geom_angle_atom_site_label_2
_geom_angle_atom_site_label_3
_geom_angle
N4 N3 C27 117.9(2)
N4 N3 C20 127.4(2)
C27 N3 C20 114.5(2)
C7 C8 C9 115.6(3)
C7 C8 C20 122.1(3)
C9 C8 C20 122.3(3)
N3 C20 C8 112.6(2)
N3 C20 C11 111.7(2)
C8 C20 C11 110.1(2)
N3 C20 C21 98.9(2)
C8 C20 C21 112.8(2)
C11 C20 C21 110.4(2)
C28 N4 N3 120.5(3)
C7 O1 C12 118.9(2)
C12 C11 C18 115.5(3)
C12 C11 C20 121.9(3)
C18 C11 C20 122.6(3)
N1 C5 C6 121.3(3)
N1 C5 C10 122.0(3)
C6 C5 C10 116.7(3)
C22 C21 C26 120.7(3)
C22 C21 C20 128.1(3)
C26 C21 C20 111.2(3)
O2 C27 N3 125.6(3)
O2 C27 C26 128.9(3)
N3 C27 C26 105.5(3)
C6 C7 O1 114.4(3)
C6 C7 C8 123.1(3)
O1 C7 C8 122.5(3)
C11 C12 O1 122.5(3)
C11 C12 C13 122.8(3)
O1 C12 C13 114.7(3)
C21 C26 C25 121.5(3)
C21 C26 C27 109.7(3)
C25 C26 C27 128.8(3)
N4 C28 C29 119.2(3)
N4 C28 H28 120.4
C29 C28 H28 120.4
C12 C13 C14 121.1(3)
C12 C13 H13 119.4
C14 C13 H13 119.4
C10 C9 C8 122.8(3)
C10 C9 H9 118.6
C8 C9 H9 118.6
C21 C22 C23 117.9(3)
C21 C22 H22 121.1
C23 C22 H22 121.1
C15 C18 C11 123.1(3)
C15 C18 H18 118.4
C11 C18 H18 118.4
C14 N2 C34 121.7(3)
C14 N2 C16 119.5(3)
C34 N2 C16 118.8(3)
C7 C6 C5 121.0(3)
C7 C6 H6 119.5
C5 C6 H6 119.5
C24 C25 C26 117.8(3)
C24 C25 H25 121.1
C26 C25 H25 121.1
C9 C10 C5 120.8(3)
C9 C10 H10 119.6
C5 C10 H10 119.6
C5 N1 C2 121.0(3)
C5 N1 C4 120.6(4)
C2 N1 C4 116.3(3)
C13 C14 N2 121.6(3)
C13 C14 C15 116.6(3)
N2 C14 C15 121.8(3)
N5 C29 C30 123.8(3)
N5 C29 C28 114.4(3)
C30 C29 C28 121.8(3)
C18 C15 C14 120.8(3)
C18 C15 H15 119.6
C14 C15 H15 119.6
C33 N5 C29 116.1(4)
C22 C23 C24 121.4(3)
C22 C23 H23 119.3
C24 C23 H23 119.3
C25 C24 C23 120.6(3)
C25 C24 H24 119.7
C23 C24 H24 119.7
C1 C2 N1 113.6(4)
C1 C2 H2A 108.8
N1 C2 H2A 108.8
C1 C2 H2B 108.8
N1 C2 H2B 108.8
H2A C2 H2B 107.7
C31 C30 C29 118.0(4)
C31 C30 H30 121.0
C29 C30 H30 121.0
C19 C34 N2 126.4(5)
C19 C34 H34A 105.7
N2 C34 H34A 105.7
C19 C34 H34B 105.7
N2 C34 H34B 105.7
H34A C34 H34B 106.2
C30 C31 C32 118.5(5)
C30 C31 H31 120.8
C32 C31 H31 120.8
N5 C33 C32 123.8(5)
N5 C33 H33 118.1
C32 C33 H33 118.1
C16 C17 H17A 109.5
C16 C17 H17B 109.5
H17A C17 H17B 109.5
C16 C17 H17C 109.5
H17A C17 H17C 109.5
H17B C17 H17C 109.5
C17 C16 N2 107.8(6)
C17 C16 H16A 110.2
N2 C16 H16A 110.2
C17 C16 H16B 110.2
N2 C16 H16B 110.2
H16A C16 H16B 108.5
C3 C4 N1 108.8(8)
C3 C4 H4A 109.9
N1 C4 H4A 109.9
C3 C4 H4B 109.9
N1 C4 H4B 109.9
H4A C4 H4B 108.3
C33 C32 C31 119.8(5)
C33 C32 H32 120.1
C31 C32 H32 120.1
C2 C1 H1A 109.5
C2 C1 H1B 109.5
H1A C1 H1B 109.5
C2 C1 H1C 109.5
H1A C1 H1C 109.5
H1B C1 H1C 109.5
C4 C3 H3A 109.5
C4 C3 H3B 109.5
H3A C3 H3B 109.5
C4 C3 H3C 109.5
H3A C3 H3C 109.5
H3B C3 H3C 109.5
C34 C19 H19A 109.5
C34 C19 H19B 109.5
H19A C19 H19B 109.5
C34 C19 H19C 109.5
H19A C19 H19C 109.5
H19B C19 H19C 109.5

loop_
_geom_bond_atom_site_label_1
_geom_bond_atom_site_label_2
_geom_bond_distance
N3 N4 1.365(3)
N3 C27 1.385(4)
N3 C20 1.490(4)
C8 C7 1.374(4)
C8 C9 1.383(4)
C8 C20 1.504(4)
C20 C11 1.515(4)
C20 C21 1.521(4)
O2 C27 1.214(4)
N4 C28 1.270(4)
O1 C7 1.374(4)
O1 C12 1.376(4)
C11 C12 1.372(4)
C11 C18 1.377(4)
C5 N1 1.367(4)
C5 C6 1.382(4)
C5 C10 1.401(5)
C21 C22 1.374(4)
C21 C26 1.378(4)
C27 C26 1.452(4)
C7 C6 1.370(4)
C12 C13 1.378(4)
C26 C25 1.381(4)
C28 C29 1.461(5)
C28 H28 0.9300
C13 C14 1.379(5)
C13 H13 0.9300
C9 C10 1.366(5)
C9 H9 0.9300
C22 C23 1.377(5)
C22 H22 0.9300
C18 C15 1.366(4)
C18 H18 0.9300
N2 C14 1.380(4)
N2 C34 1.422(5)
N2 C16 1.486(6)
C6 H6 0.9300
C25 C24 1.370(5)
C25 H25 0.9300
C10 H10 0.9300
N1 C2 1.492(5)
N1 C4 1.555(8)
C14 C15 1.396(5)
C29 N5 1.341(5)
C29 C30 1.384(5)
C15 H15 0.9300
N5 C33 1.338(5)
C23 C24 1.385(5)
C23 H23 0.9300
C24 H24 0.9300
C2 C1 1.471(7)
C2 H2A 0.9700
C2 H2B 0.9700
C30 C31 1.372(6)
C30 H30 0.9300
C34 C19 1.271(7)
C34 H34A 0.9700
C34 H34B 0.9700
C31 C32 1.378(7)
C31 H31 0.9300
C33 C32 1.344(7)
C33 H33 0.9300
C17 C16 1.400(8)
C17 H17A 0.9600
C17 H17B 0.9600
C17 H17C 0.9600
C16 H16A 0.9700
C16 H16B 0.9700
C4 C3 1.307(9)
C4 H4A 0.9700
C4 H4B 0.9700
C32 H32 0.9300
C1 H1A 0.9600
C1 H1B 0.9600
C1 H1C 0.9600
C3 H3A 0.9600
C3 H3B 0.9600
C3 H3C 0.9600
C19 H19A 0.9600
C19 H19B 0.9600
C19 H19C 0.9600

loop_
_geom_torsion_atom_site_label_1
_geom_torsion_atom_site_label_2
_geom_torsion_atom_site_label_3
_geom_torsion_atom_site_label_4
_geom_torsion
N4 N3 C20 C8 -61.7(4)
C27 N3 C20 C8 123.6(3)
N4 N3 C20 C11 62.7(4)
C27 N3 C20 C11 -112.0(3)
N4 N3 C20 C21 179.0(3)
C27 N3 C20 C21 4.2(3)
C7 C8 C20 N3 138.4(3)
C9 C8 C20 N3 -43.4(4)
C7 C8 C20 C11 13.0(4)
C9 C8 C20 C11 -168.7(3)
C7 C8 C20 C21 -110.7(3)
C9 C8 C20 C21 67.5(4)
C27 N3 N4 C28 171.2(3)
C20 N3 N4 C28 -3.3(4)
N3 C20 C11 C12 -139.7(3)
C8 C20 C11 C12 -13.8(4)
C21 C20 C11 C12 111.3(3)
N3 C20 C11 C18 42.5(4)
C8 C20 C11 C18 168.4(3)
C21 C20 C11 C18 -66.5(4)
N3 C20 C21 C22 178.2(3)
C8 C20 C21 C22 59.0(4)
C11 C20 C21 C22 -64.6(4)
N3 C20 C21 C26 -4.4(3)
C8 C20 C21 C26 -123.5(3)
C11 C20 C21 C26 112.9(3)
N4 N3 C27 O2 1.0(5)
C20 N3 C27 O2 176.3(3)
N4 N3 C27 C26 -177.9(2)
C20 N3 C27 C26 -2.7(3)
C12 O1 C7 C6 170.3(3)
C12 O1 C7 C8 -9.1(5)
C9 C8 C7 C6 -0.1(5)
C20 C8 C7 C6 178.3(3)
C9 C8 C7 O1 179.2(3)
C20 C8 C7 O1 -2.5(5)
C18 C11 C12 O1 -178.0(3)
C20 C11 C12 O1 4.1(5)
C18 C11 C12 C13 1.8(5)
C20 C11 C12 C13 -176.1(3)
C7 O1 C12 C11 8.2(5)
C7 O1 C12 C13 -171.6(3)
C22 C21 C26 C25 2.0(5)
C20 C21 C26 C25 -175.6(3)
C22 C21 C26 C27 -179.1(3)
C20 C21 C26 C27 3.2(3)
O2 C27 C26 C21 -179.3(3)
N3 C27 C26 C21 -0.4(3)
O2 C27 C26 C25 -0.5(6)
N3 C27 C26 C25 178.3(3)
N3 N4 C28 C29 -179.0(3)
C11 C12 C13 C14 -2.0(6)
O1 C12 C13 C14 177.8(3)
C7 C8 C9 C10 0.1(5)
C20 C8 C9 C10 -178.3(3)
C26 C21 C22 C23 -2.1(5)
C20 C21 C22 C23 175.2(3)
C12 C11 C18 C15 0.3(5)
C20 C11 C18 C15 178.2(3)
O1 C7 C6 C5 -179.6(3)
C8 C7 C6 C5 -0.3(5)
N1 C5 C6 C7 -179.5(3)
C10 C5 C6 C7 0.7(5)
C21 C26 C25 C24 -0.1(5)
C27 C26 C25 C24 -178.7(3)
C8 C9 C10 C5 0.3(6)
N1 C5 C10 C9 179.5(4)
C6 C5 C10 C9 -0.7(5)
C6 C5 N1 C2 10.8(6)
C10 C5 N1 C2 -169.4(4)
C6 C5 N1 C4 173.7(4)
C10 C5 N1 C4 -6.5(6)
C12 C13 C14 N2 178.2(4)
C12 C13 C14 C15 0.0(6)
C34 N2 C14 C13 176.8(5)
C16 N2 C14 C13 0.3(6)
C34 N2 C14 C15 -5.1(7)
C16 N2 C14 C15 178.4(4)
N4 C28 C29 N5 163.3(3)
N4 C28 C29 C30 -16.0(5)
C11 C18 C15 C14 -2.3(5)
C13 C14 C15 C18 2.1(5)
N2 C14 C15 C18 -176.1(4)
C30 C29 N5 C33 0.3(6)
C28 C29 N5 C33 -179.0(3)
C21 C22 C23 C24 0.2(5)
C26 C25 C24 C23 -1.8(5)
C22 C23 C24 C25 1.7(6)
C5 N1 C2 C1 -88.7(5)
C4 N1 C2 C1 107.7(5)
N5 C29 C30 C31 0.8(6)
C28 C29 C30 C31 -180.0(4)
C14 N2 C34 C19 173.3(8)
C16 N2 C34 C19 -10.1(11)
C29 C30 C31 C32 -1.1(7)
C29 N5 C33 C32 -1.1(7)
C14 N2 C16 C17 84.0(6)
C34 N2 C16 C17 -92.7(6)
C5 N1 C4 C3 81.7(7)
C2 N1 C4 C3 -114.6(6)
N5 C33 C32 C31 0.8(9)
C30 C31 C32 C33 0.4(8)
